data_4075932
loop_
_publ_author_name
'F\"urstner, Alois'
'Davies, Paul W.'
'Lehmann, Christian W.'

_publ_section_title
;
 Bidentate Ruthenium Vinylcarbene Catalysts Derived from Enyne Metathesis
;
_journal_issue 16
_journal_name_full Organometallics
_journal_page_first 4065
_journal_paper_doi 10.1021/om050310w
_journal_volume 24
_journal_year 2005
_chemical_compound_source 'methylenechloride / pentane'
_chemical_formula_moiety 'C36 H51 Cl2 O P Ru'
_chemical_formula_sum 'C36 H51 Cl2 O P Ru'
_chemical_formula_weight 702.71
_chemical_name_systematic
; 
 ? 
;
_space_group_IT_number 14
_symmetry_cell_setting monoclinic
_symmetry_Int_Tables_number 14
_symmetry_space_group_name_Hall '-P 2ybc'
_symmetry_space_group_name_H-M 'P 1 21/c 1'
_atom_sites_solution_hydrogens geom
_atom_sites_solution_primary direct
_atom_sites_solution_secondary difmap
_cell_angle_alpha 90.00
_cell_angle_beta 98.826(2)
_cell_angle_gamma 90.00
_cell_formula_units_Z 4
_cell_length_a 12.3362(5)
_cell_length_b 14.3118(6)
_cell_length_c 19.2817(8)
_cell_measurement_reflns_used 186486
_cell_measurement_temperature 100
_cell_measurement_theta_max 31.00
_cell_measurement_theta_min 2.91
_cell_volume 3363.9(2)
_computing_cell_refinement 'Denzo / Scalepack (Otwinowski 1997)'
_computing_data_collection 'Collect software (Nonius, 1998)'
_computing_data_reduction 'Denzo / Scalepack (Otwinowski 1997)'
_computing_molecular_graphics 'DIAMOND (Crystal Impact GbR, 1999)'
_computing_structure_refinement 'SHELXL-97 (Sheldrick, 1997)'
_computing_structure_solution 'SHELXS-97 (Sheldrick, 1990)'
_diffrn_ambient_temperature 100
_diffrn_measured_fraction_theta_full 0.997
_diffrn_measured_fraction_theta_max 0.997
_diffrn_measurement_device_type 'Nonius KappaCCD'
_diffrn_measurement_method 'CCD \w-scan'
_diffrn_radiation_monochromator graphite
_diffrn_radiation_source '0.3 mm focus rotating anode'
_diffrn_radiation_type MoK\a
_diffrn_radiation_wavelength 0.71073
_diffrn_reflns_av_R_equivalents 0.0926
_diffrn_reflns_av_sigmaI/netI 0.0968
_diffrn_reflns_limit_h_max 17
_diffrn_reflns_limit_h_min -17
_diffrn_reflns_limit_k_max 20
_diffrn_reflns_limit_k_min -20
_diffrn_reflns_limit_l_max 27
_diffrn_reflns_limit_l_min -27
_diffrn_reflns_number 42508
_diffrn_reflns_theta_full 31.01
_diffrn_reflns_theta_max 31.01
_diffrn_reflns_theta_min 3.04
_diffrn_standards_decay_% 0.00
_diffrn_standards_number 0
_exptl_absorpt_coefficient_mu 0.700
_exptl_absorpt_correction_T_max 1
_exptl_absorpt_correction_T_min 1
_exptl_absorpt_correction_type multi-scan
_exptl_absorpt_process_details 'Scalepack, Otwinowski (1997)'
_exptl_crystal_colour yellow
_exptl_crystal_density_diffrn 1.388
_exptl_crystal_density_meas ?
_exptl_crystal_density_method none
_exptl_crystal_description block
_exptl_crystal_F_000 1472
_exptl_crystal_size_max 0.05
_exptl_crystal_size_mid 0.02
_exptl_crystal_size_min 0.02
_refine_diff_density_max 0.885
_refine_diff_density_min -0.621
_refine_diff_density_rms 0.131
_refine_ls_extinction_method none
_refine_ls_goodness_of_fit_ref 1.083
_refine_ls_hydrogen_treatment constr
_refine_ls_matrix_type full
_refine_ls_number_parameters 372
_refine_ls_number_reflns 10700
_refine_ls_number_restraints 0
_refine_ls_restrained_S_all 1.083
_refine_ls_R_factor_all 0.1077
_refine_ls_R_factor_gt 0.0542
_refine_ls_shift/su_max 0.002
_refine_ls_shift/su_mean 0.000
_refine_ls_structure_factor_coef Fsqd
_refine_ls_weighting_details 'calc w=1/[\s^2^(Fo^2^)+(0.0451P)^2^+1.4205P] where P=(Fo^2^+2Fc^2^)/3'
_refine_ls_weighting_scheme calc
_refine_ls_wR_factor_gt 0.0961
_refine_ls_wR_factor_ref 0.1167
_reflns_number_gt 7075
_reflns_number_total 10700
_reflns_threshold_expression I>2\s(I)
_cod_data_source_file om050310wsi20050420_091838.cif
_cod_data_source_block 4916
_cod_depositor_comments
;
The following automatic conversions were performed:

'_geom_bond_publ_flag' value 'N' changed to 'n' according to
/home/saulius/struct/CIF-dictionaries/cif_core.dic dictionary named
'cif_core.dic' version 2.4.1 from 2010-06-29 (51
time).

'_geom_angle_publ_flag' value 'N' changed to 'n' according to
/home/saulius/struct/CIF-dictionaries/cif_core.dic dictionary named
'cif_core.dic' version 2.4.1 from 2010-06-29 (121 time).

Automatic conversion script
Id: cif_fix_values 1715 2011-07-08 13:25:40Z adriana 

The following automatic conversions were performed:

'_exptl_crystal_density_meas' value 'none' was changed to '?' - the
value is perceived as not measured.

Automatic conversion script
Id: cif_fix_values 3008 2015-01-20 13:52:24Z robertas 
;
_cod_original_sg_symbol_H-M 'P 21/c'
_cod_database_code 4075932

loop_
_symmetry_equiv_pos_as_xyz
'x, y, z'
'-x, y+1/2, -z+1/2'
'-x, -y, -z'
'x, -y-1/2, z-1/2'

loop_
_atom_site_label
_atom_site_type_symbol
_atom_site_fract_x
_atom_site_fract_y
_atom_site_fract_z
_atom_site_U_iso_or_equiv
_atom_site_adp_type
_atom_site_occupancy
_atom_site_symmetry_multiplicity
_atom_site_calc_flag
_atom_site_refinement_flags
C1 C 0.3524(2) -0.1607(2) 0.80262(17) 0.0190(7) Uani 1 1 d .
C2 C 0.3961(3) -0.2488(2) 0.81586(18) 0.0239(7) Uani 1 1 d .
H2 H 0.4121 -0.2710 0.8616 0.029 Uiso 1 1 calc R
C3 C 0.4157(3) -0.3036(2) 0.75968(19) 0.0269(8) Uani 1 1 d .
H3 H 0.4457 -0.3629 0.7680 0.032 Uiso 1 1 calc R
C4 C 0.3909(3) -0.2710(2) 0.69136(18) 0.0239(7) Uani 1 1 d .
H4 H 0.4026 -0.3089 0.6540 0.029 Uiso 1 1 calc R
C5 C 0.3488(2) -0.1818(2) 0.67898(17) 0.0195(7) Uani 1 1 d .
H5 H 0.3321 -0.1601 0.6331 0.023 Uiso 1 1 calc R
C6 C 0.3310(2) -0.1237(2) 0.73478(16) 0.0178(6) Uani 1 1 d .
C7 C 0.2885(2) -0.0281(2) 0.72515(16) 0.0160(6) Uani 1 1 d .
C8 C 0.3074(2) 0.0249(2) 0.66408(15) 0.0162(6) Uani 1 1 d .
H8 H 0.2520 0.0649 0.6439 0.019 Uiso 1 1 calc R
C9 C 0.3990(2) 0.0205(2) 0.63435(15) 0.0156(6) Uani 1 1 d .
H9 H 0.4528 -0.0219 0.6531 0.019 Uiso 1 1 calc R
C10 C 0.4209(2) 0.0772(2) 0.57480(15) 0.0154(6) Uani 1 1 d .
C11 C 0.3384(3) 0.1263(2) 0.53134(16) 0.0203(7) Uani 1 1 d .
H11 H 0.2667 0.1240 0.5406 0.024 Uiso 1 1 calc R
C12 C 0.3620(3) 0.1777(3) 0.47530(18) 0.0266(8) Uani 1 1 d .
H12 H 0.3062 0.2098 0.4471 0.032 Uiso 1 1 calc R
C13 C 0.4689(3) 0.1820(2) 0.46035(17) 0.0241(7) Uani 1 1 d .
H13 H 0.4846 0.2174 0.4227 0.029 Uiso 1 1 calc R
C14 C 0.5515(3) 0.1335(2) 0.50185(16) 0.0197(7) Uani 1 1 d .
H14 H 0.6229 0.1359 0.4919 0.024 Uiso 1 1 calc R
C15 C 0.5280(2) 0.0810(2) 0.55846(16) 0.0173(6) Uani 1 1 d .
H15 H 0.5839 0.0481 0.5859 0.021 Uiso 1 1 calc R
C16 C 0.3645(3) -0.1210(2) 0.92765(16) 0.0210(7) Uani 1 1 d .
H16 H 0.3506 -0.1868 0.9372 0.025 Uiso 1 1 calc R
C17 C 0.4867(3) -0.1030(3) 0.94306(18) 0.0256(8) Uani 1 1 d .
H17A H 0.5240 -0.1448 0.9158 0.038 Uiso 1 1 calc R
H17B H 0.5122 -0.1130 0.9921 0.038 Uiso 1 1 calc R
H17C H 0.5014 -0.0396 0.9311 0.038 Uiso 1 1 calc R
C18 C 0.2981(3) -0.0604(3) 0.96969(17) 0.0255(8) Uani 1 1 d .
H18A H 0.3131 0.0042 0.9618 0.038 Uiso 1 1 calc R
H18B H 0.3175 -0.0745 1.0187 0.038 Uiso 1 1 calc R
H18C H 0.2214 -0.0725 0.9553 0.038 Uiso 1 1 calc R
C21 C 0.0037(2) 0.1021(2) 0.68341(16) 0.0171(6) Uani 1 1 d .
H21 H -0.0465 0.0660 0.7077 0.020 Uiso 1 1 calc R
C22 C 0.0344(2) 0.0351(2) 0.62691(16) 0.0175(6) Uani 1 1 d .
H22A H 0.0789 0.0679 0.5974 0.021 Uiso 1 1 calc R
H22B H 0.0772 -0.0166 0.6493 0.021 Uiso 1 1 calc R
C23 C -0.0691(3) -0.0022(2) 0.58200(18) 0.0221(7) Uani 1 1 d .
H23A H -0.1104 -0.0391 0.6111 0.026 Uiso 1 1 calc R
H23B H -0.0486 -0.0429 0.5459 0.026 Uiso 1 1 calc R
C24 C -0.1413(3) 0.0767(2) 0.54756(18) 0.0251(7) Uani 1 1 d .
H24A H -0.2085 0.0507 0.5222 0.030 Uiso 1 1 calc R
H24B H -0.1034 0.1089 0.5141 0.030 Uiso 1 1 calc R
C25 C -0.1692(3) 0.1463(3) 0.60240(18) 0.0243(7) Uani 1 1 d .
H25A H -0.2163 0.1161 0.6316 0.029 Uiso 1 1 calc R
H25B H -0.2094 0.1984 0.5788 0.029 Uiso 1 1 calc R
C26 C -0.0662(3) 0.1829(2) 0.64891(16) 0.0202(7) Uani 1 1 d .
H26A H -0.0874 0.2232 0.6850 0.024 Uiso 1 1 calc R
H26B H -0.0233 0.2196 0.6207 0.024 Uiso 1 1 calc R
C31 C 0.1629(2) 0.2556(2) 0.72754(15) 0.0158(6) Uani 1 1 d .
H31 H 0.0960 0.2923 0.7138 0.019 Uiso 1 1 calc R
C32 C 0.2228(3) 0.2552(2) 0.66291(16) 0.0193(7) Uani 1 1 d .
H32A H 0.2921 0.2226 0.6742 0.023 Uiso 1 1 calc R
H32B H 0.1786 0.2225 0.6245 0.023 Uiso 1 1 calc R
C33 C 0.2434(3) 0.3556(2) 0.64044(17) 0.0244(7) Uani 1 1 d .
H33A H 0.2818 0.3544 0.6001 0.029 Uiso 1 1 calc R
H33B H 0.1737 0.3869 0.6267 0.029 Uiso 1 1 calc R
C34 C 0.3111(3) 0.4096(3) 0.69969(18) 0.0272(8) Uani 1 1 d .
H34A H 0.3208 0.4734 0.6848 0.033 Uiso 1 1 calc R
H34B H 0.3830 0.3813 0.7111 0.033 Uiso 1 1 calc R
C35 C 0.2544(3) 0.4097(2) 0.76435(18) 0.0232(7) Uani 1 1 d .
H35A H 0.1859 0.4438 0.7542 0.028 Uiso 1 1 calc R
H35B H 0.3006 0.4415 0.8024 0.028 Uiso 1 1 calc R
C36 C 0.2315(3) 0.3108(2) 0.78717(16) 0.0200(7) Uani 1 1 d .
H36A H 0.1924 0.3135 0.8271 0.024 Uiso 1 1 calc R
H36B H 0.3004 0.2787 0.8018 0.024 Uiso 1 1 calc R
C41 C 0.0413(2) 0.1760(2) 0.82764(16) 0.0177(6) Uani 1 1 d .
H41 H 0.0320 0.2439 0.8238 0.021 Uiso 1 1 calc R
C42 C 0.1153(3) 0.1565(2) 0.89776(16) 0.0213(7) Uani 1 1 d .
H42A H 0.1242 0.0896 0.9041 0.026 Uiso 1 1 calc R
H42B H 0.1872 0.1833 0.8965 0.026 Uiso 1 1 calc R
C43 C 0.0678(3) 0.1974(3) 0.95989(17) 0.0279(8) Uani 1 1 d .
H43A H 0.1158 0.1825 1.0032 0.034 Uiso 1 1 calc R
H43B H 0.0637 0.2649 0.9555 0.034 Uiso 1 1 calc R
C44 C -0.0459(3) 0.1581(3) 0.96251(18) 0.0296(8) Uani 1 1 d .
H44A H -0.0772 0.1883 0.9999 0.036 Uiso 1 1 calc R
H44B H -0.0406 0.0917 0.9725 0.036 Uiso 1 1 calc R
C45 C -0.1204(3) 0.1740(3) 0.89285(18) 0.0298(8) Uani 1 1 d .
H45A H -0.1322 0.2406 0.8860 0.036 Uiso 1 1 calc R
H45B H -0.1910 0.1452 0.8948 0.036 Uiso 1 1 calc R
C46 C -0.0729(3) 0.1340(3) 0.82987(17) 0.0242(7) Uani 1 1 d .
H46A H -0.0674 0.0665 0.8340 0.029 Uiso 1 1 calc R
H46B H -0.1214 0.1487 0.7867 0.029 Uiso 1 1 calc R
O1 O 0.32431(17) -0.10112(15) 0.85326(11) 0.0183(5) Uani 1 1 d .
P1 P 0.11619(6) 0.13835(6) 0.75421(4) 0.01480(16) Uani 1 1 d .
Cl1 Cl 0.07528(6) -0.07480(6) 0.79966(4) 0.02154(17) Uani 1 1 d .
Cl2 Cl 0.38006(6) 0.11294(6) 0.84820(4) 0.02071(17) Uani 1 1 d .
Ru1 Ru 0.229554(19) 0.020205(18) 0.801152(13) 0.01421(7) Uani 1 1 d .

loop_
_atom_site_aniso_label
_atom_site_aniso_U_11
_atom_site_aniso_U_22
_atom_site_aniso_U_33
_atom_site_aniso_U_23
_atom_site_aniso_U_13
_atom_site_aniso_U_12
C1 0.0145(14) 0.0195(17) 0.0237(17) 0.0021(13) 0.0048(12) -0.0002(13)
C2 0.0251(17) 0.0213(18) 0.0258(18) 0.0058(14) 0.0054(14) 0.0040(14)
C3 0.0243(17) 0.0172(17) 0.040(2) 0.0069(15) 0.0078(15) 0.0088(14)
C4 0.0238(16) 0.0207(18) 0.0291(19) -0.0020(14) 0.0098(14) 0.0009(15)
C5 0.0184(15) 0.0193(17) 0.0217(17) 0.0014(13) 0.0061(13) -0.0011(13)
C6 0.0142(14) 0.0165(16) 0.0225(17) 0.0025(13) 0.0021(12) -0.0008(12)
C7 0.0149(13) 0.0159(16) 0.0173(14) -0.0009(13) 0.0025(11) -0.0022(13)
C8 0.0158(13) 0.0163(15) 0.0161(15) -0.0006(13) 0.0009(11) 0.0007(13)
C9 0.0172(13) 0.0151(14) 0.0136(14) -0.0016(13) 0.0000(11) -0.0003(13)
C10 0.0166(14) 0.0154(15) 0.0141(15) -0.0039(12) 0.0022(11) -0.0018(12)
C11 0.0184(15) 0.0234(18) 0.0199(17) -0.0003(13) 0.0055(12) 0.0017(14)
C12 0.0298(18) 0.029(2) 0.0213(18) 0.0061(15) 0.0052(14) 0.0095(16)
C13 0.0345(19) 0.0198(18) 0.0199(17) 0.0006(14) 0.0101(15) 0.0009(15)
C14 0.0216(16) 0.0207(17) 0.0176(16) -0.0044(13) 0.0059(13) -0.0029(14)
C15 0.0182(14) 0.0179(16) 0.0155(15) -0.0027(12) 0.0019(12) 0.0000(13)
C16 0.0234(16) 0.0254(18) 0.0136(16) 0.0079(13) 0.0010(12) 0.0013(14)
C17 0.0223(16) 0.029(2) 0.0250(18) 0.0052(15) 0.0017(14) 0.0013(15)
C18 0.0261(17) 0.036(2) 0.0153(16) 0.0083(15) 0.0055(13) 0.0029(16)
C21 0.0167(14) 0.0179(16) 0.0171(15) -0.0001(13) 0.0042(12) -0.0010(13)
C22 0.0155(14) 0.0180(17) 0.0186(16) 0.0001(12) 0.0016(12) 0.0012(12)
C23 0.0220(15) 0.0210(19) 0.0228(17) -0.0079(13) 0.0021(13) -0.0009(13)
C24 0.0202(16) 0.0273(19) 0.0255(18) -0.0088(15) -0.0043(13) 0.0005(15)
C25 0.0179(15) 0.0272(19) 0.0259(18) -0.0035(15) -0.0028(13) 0.0062(14)
C26 0.0193(15) 0.0210(17) 0.0194(17) -0.0024(13) 0.0000(12) 0.0041(14)
C31 0.0185(14) 0.0143(15) 0.0144(15) 0.0006(12) 0.0021(12) -0.0001(12)
C32 0.0187(15) 0.0221(17) 0.0176(16) -0.0007(13) 0.0043(12) -0.0008(13)
C33 0.0290(18) 0.0209(18) 0.0252(18) 0.0017(14) 0.0103(14) -0.0041(15)
C34 0.0309(18) 0.0208(18) 0.031(2) -0.0006(15) 0.0096(15) -0.0083(15)
C35 0.0242(16) 0.0168(17) 0.0279(18) -0.0043(14) 0.0013(14) -0.0050(14)
C36 0.0241(16) 0.0160(16) 0.0193(17) -0.0022(12) 0.0017(13) -0.0036(14)
C41 0.0174(14) 0.0203(17) 0.0164(15) -0.0017(13) 0.0056(12) 0.0030(13)
C42 0.0168(14) 0.0282(19) 0.0190(17) 0.0006(14) 0.0033(12) -0.0002(14)
C43 0.0257(17) 0.040(2) 0.0178(17) -0.0026(16) 0.0034(14) -0.0014(16)
C44 0.0305(19) 0.041(2) 0.0201(18) -0.0042(16) 0.0116(15) -0.0003(17)
C45 0.0252(17) 0.041(2) 0.0253(19) -0.0032(17) 0.0095(15) 0.0009(17)
C46 0.0205(16) 0.032(2) 0.0203(17) -0.0017(15) 0.0050(13) 0.0015(15)
O1 0.0213(11) 0.0186(12) 0.0147(11) 0.0026(9) 0.0021(9) 0.0043(9)
P1 0.0149(3) 0.0161(4) 0.0135(4) -0.0013(3) 0.0028(3) -0.0005(3)
Cl1 0.0174(3) 0.0182(4) 0.0291(4) 0.0036(3) 0.0038(3) -0.0023(3)
Cl2 0.0172(3) 0.0217(4) 0.0227(4) 0.0005(3) 0.0013(3) -0.0028(3)
Ru1 0.01360(11) 0.01548(12) 0.01391(12) 0.00110(11) 0.00324(8) -0.00018(11)

loop_
_atom_type_symbol
_atom_type_description
_atom_type_scat_dispersion_real
_atom_type_scat_dispersion_imag
_atom_type_scat_source
C C 0.0033 0.0016 'International Tables Vol C Tables 4.2.6.8 and 6.1.1.4'
H H 0.0000 0.0000 'International Tables Vol C Tables 4.2.6.8 and 6.1.1.4'
O O 0.0106 0.0060 'International Tables Vol C Tables 4.2.6.8 and 6.1.1.4'
P P 0.1023 0.0942 'International Tables Vol C Tables 4.2.6.8 and 6.1.1.4'
Cl Cl 0.1484 0.1585 'International Tables Vol C Tables 4.2.6.8 and 6.1.1.4'
Ru Ru -1.2594 0.8363 'International Tables Vol C Tables 4.2.6.8 and 6.1.1.4'

loop_
_geom_angle_atom_site_label_1
_geom_angle_atom_site_label_2
_geom_angle_atom_site_label_3
_geom_angle
_geom_angle_publ_flag
C2 C1 O1 124.6(3) ?
C2 C1 C6 122.1(3) ?
O1 C1 C6 113.3(3) ?
C1 C2 C3 118.8(3) ?
C1 C2 H2 120.6 n
C3 C2 H2 120.6 n
C4 C3 C2 120.8(3) ?
C4 C3 H3 119.6 n
C2 C3 H3 119.6 n
C5 C4 C3 119.7(3) ?
C5 C4 H4 120.1 n
C3 C4 H4 120.1 n
C4 C5 C6 120.8(3) ?
C4 C5 H5 119.6 n
C6 C5 H5 119.6 n
C1 C6 C5 117.6(3) ?
C1 C6 C7 119.0(3) ?
C5 C6 C7 123.4(3) ?
C8 C7 C6 119.4(3) ?
C8 C7 Ru1 125.1(2) ?
C6 C7 Ru1 114.9(2) ?
C9 C8 C7 124.9(3) ?
C9 C8 H8 117.5 n
C7 C8 H8 117.5 n
C8 C9 C10 125.2(3) ?
C8 C9 H9 117.4 n
C10 C9 H9 117.4 n
C11 C10 C15 117.8(3) ?
C11 C10 C9 122.8(3) ?
C15 C10 C9 119.3(3) ?
C12 C11 C10 121.1(3) ?
C12 C11 H11 119.5 n
C10 C11 H11 119.5 n
C11 C12 C13 120.5(3) ?
C11 C12 H12 119.8 n
C13 C12 H12 119.8 n
C14 C13 C12 119.6(3) ?
C14 C13 H13 120.2 n
C12 C13 H13 120.2 n
C13 C14 C15 120.1(3) ?
C13 C14 H14 120.0 n
C15 C14 H14 120.0 n
C14 C15 C10 120.9(3) ?
C14 C15 H15 119.6 n
C10 C15 H15 119.6 n
O1 C16 C18 106.4(2) ?
O1 C16 C17 109.6(2) ?
C18 C16 C17 113.8(3) ?
O1 C16 H16 109.0 n
C18 C16 H16 109.0 n
C17 C16 H16 109.0 n
C16 C17 H17A 109.5 n
C16 C17 H17B 109.5 n
H17A C17 H17B 109.5 n
C16 C17 H17C 109.5 n
H17A C17 H17C 109.5 n
H17B C17 H17C 109.5 n
C16 C18 H18A 109.5 n
C16 C18 H18B 109.5 n
H18A C18 H18B 109.5 n
C16 C18 H18C 109.5 n
H18A C18 H18C 109.5 n
H18B C18 H18C 109.5 n
C26 C21 C22 110.2(2) ?
C26 C21 P1 114.5(2) ?
C22 C21 P1 117.1(2) ?
C26 C21 H21 104.5 n
C22 C21 H21 104.5 n
P1 C21 H21 104.5 n
C23 C22 C21 110.2(2) ?
C23 C22 H22A 109.6 n
C21 C22 H22A 109.6 n
C23 C22 H22B 109.6 n
C21 C22 H22B 109.6 n
H22A C22 H22B 108.1 n
C22 C23 C24 111.7(3) ?
C22 C23 H23A 109.3 n
C24 C23 H23A 109.3 n
C22 C23 H23B 109.3 n
C24 C23 H23B 109.3 n
H23A C23 H23B 107.9 n
C23 C24 C25 111.1(3) ?
C23 C24 H24A 109.4 n
C25 C24 H24A 109.4 n
C23 C24 H24B 109.4 n
C25 C24 H24B 109.4 n
H24A C24 H24B 108.0 n
C24 C25 C26 111.9(3) ?
C24 C25 H25A 109.2 n
C26 C25 H25A 109.2 n
C24 C25 H25B 109.2 n
C26 C25 H25B 109.2 n
H25A C25 H25B 107.9 n
C25 C26 C21 110.9(3) ?
C25 C26 H26A 109.5 n
C21 C26 H26A 109.5 n
C25 C26 H26B 109.5 n
C21 C26 H26B 109.5 n
H26A C26 H26B 108.0 n
C36 C31 C32 109.3(2) ?
C36 C31 P1 114.4(2) ?
C32 C31 P1 115.1(2) ?
C36 C31 H31 105.8 n
C32 C31 H31 105.8 n
P1 C31 H31 105.8 n
C33 C32 C31 110.2(3) ?
C33 C32 H32A 109.6 n
C31 C32 H32A 109.6 n
C33 C32 H32B 109.6 n
C31 C32 H32B 109.6 n
H32A C32 H32B 108.1 n
C34 C33 C32 111.1(3) ?
C34 C33 H33A 109.4 n
C32 C33 H33A 109.4 n
C34 C33 H33B 109.4 n
C32 C33 H33B 109.4 n
H33A C33 H33B 108.0 n
C33 C34 C35 110.4(3) ?
C33 C34 H34A 109.6 n
C35 C34 H34A 109.6 n
C33 C34 H34B 109.6 n
C35 C34 H34B 109.6 n
H34A C34 H34B 108.1 n
C34 C35 C36 111.4(3) ?
C34 C35 H35A 109.3 n
C36 C35 H35A 109.3 n
C34 C35 H35B 109.3 n
C36 C35 H35B 109.3 n
H35A C35 H35B 108.0 n
C35 C36 C31 111.6(3) ?
C35 C36 H36A 109.3 n
C31 C36 H36A 109.3 n
C35 C36 H36B 109.3 n
C31 C36 H36B 109.3 n
H36A C36 H36B 108.0 n
C46 C41 C42 109.1(3) ?
C46 C41 P1 117.8(2) ?
C42 C41 P1 108.4(2) ?
C46 C41 H41 107.0 n
C42 C41 H41 107.0 n
P1 C41 H41 107.0 n
C43 C42 C41 111.9(3) ?
C43 C42 H42A 109.2 n
C41 C42 H42A 109.2 n
C43 C42 H42B 109.2 n
C41 C42 H42B 109.2 n
H42A C42 H42B 107.9 n
C44 C43 C42 110.6(3) ?
C44 C43 H43A 109.5 n
C42 C43 H43A 109.5 n
C44 C43 H43B 109.5 n
C42 C43 H43B 109.5 n
H43A C43 H43B 108.1 n
C43 C44 C45 110.5(3) ?
C43 C44 H44A 109.6 n
C45 C44 H44A 109.6 n
C43 C44 H44B 109.6 n
C45 C44 H44B 109.6 n
H44A C44 H44B 108.1 n
C44 C45 C46 113.0(3) ?
C44 C45 H45A 109.0 n
C46 C45 H45A 109.0 n
C44 C45 H45B 109.0 n
C46 C45 H45B 109.0 n
H45A C45 H45B 107.8 n
C41 C46 C45 109.7(3) ?
C41 C46 H46A 109.7 n
C45 C46 H46A 109.7 n
C41 C46 H46B 109.7 n
C45 C46 H46B 109.7 n
H46A C46 H46B 108.2 n
C1 O1 C16 119.1(2) ?
C1 O1 Ru1 109.39(18) ?
C16 O1 Ru1 131.34(18) ?
C21 P1 C31 105.91(14) ?
C21 P1 C41 103.54(13) ?
C31 P1 C41 99.06(14) ?
C21 P1 Ru1 115.13(10) ?
C31 P1 Ru1 125.12(10) ?
C41 P1 Ru1 104.72(10) ?
C7 Ru1 O1 79.99(11) ?
C7 Ru1 P1 104.52(10) ?
O1 Ru1 P1 173.34(6) ?
C7 Ru1 Cl1 100.93(10) ?
O1 Ru1 Cl1 85.56(6) ?
P1 Ru1 Cl1 88.74(3) ?
C7 Ru1 Cl2 97.62(9) ?
O1 Ru1 Cl2 86.43(6) ?
P1 Ru1 Cl2 97.70(3) ?
Cl1 Ru1 Cl2 158.16(3) ?

loop_
_geom_bond_atom_site_label_1
_geom_bond_atom_site_label_2
_geom_bond_distance
_geom_bond_publ_flag
C1 C2 1.378(5) ?
C1 O1 1.381(4) ?
C1 C6 1.398(4) ?
C2 C3 1.388(5) ?
C2 H2 0.9300 n
C3 C4 1.387(5) ?
C3 H3 0.9300 n
C4 C5 1.386(5) ?
C4 H4 0.9300 n
C5 C6 1.403(4) ?
C5 H5 0.9300 n
C6 C7 1.468(4) ?
C7 C8 1.449(4) ?
C7 Ru1 1.865(3) ?
C8 C9 1.345(4) ?
C8 H8 0.9300 n
C9 C10 1.464(4) ?
C9 H9 0.9300 n
C10 C11 1.403(4) ?
C10 C15 1.406(4) ?
C11 C12 1.375(4) ?
C11 H11 0.9300 n
C12 C13 1.395(5) ?
C12 H12 0.9300 n
C13 C14 1.383(5) ?
C13 H13 0.9300 n
C14 C15 1.392(4) ?
C14 H14 0.9300 n
C15 H15 0.9300 n
C16 O1 1.472(4) ?
C16 C18 1.511(5) ?
C16 C17 1.513(4) ?
C16 H16 0.9800 n
C17 H17A 0.9600 n
C17 H17B 0.9600 n
C17 H17C 0.9600 n
C18 H18A 0.9600 n
C18 H18B 0.9600 n
C18 H18C 0.9600 n
C21 C26 1.532(4) ?
C21 C22 1.542(4) ?
C21 P1 1.864(3) ?
C21 H21 0.9800 n
C22 C23 1.525(4) ?
C22 H22A 0.9700 n
C22 H22B 0.9700 n
C23 C24 1.526(5) ?
C23 H23A 0.9700 n
C23 H23B 0.9700 n
C24 C25 1.530(5) ?
C24 H24A 0.9700 n
C24 H24B 0.9700 n
C25 C26 1.532(4) ?
C25 H25A 0.9700 n
C25 H25B 0.9700 n
C26 H26A 0.9700 n
C26 H26B 0.9700 n
C31 C36 1.537(4) ?
C31 C32 1.543(4) ?
C31 P1 1.872(3) ?
C31 H31 0.9800 n
C32 C33 1.532(4) ?
C32 H32A 0.9700 n
C32 H32B 0.9700 n
C33 C34 1.519(5) ?
C33 H33A 0.9700 n
C33 H33B 0.9700 n
C34 C35 1.520(5) ?
C34 H34A 0.9700 n
C34 H34B 0.9700 n
C35 C36 1.522(4) ?
C35 H35A 0.9700 n
C35 H35B 0.9700 n
C36 H36A 0.9700 n
C36 H36B 0.9700 n
C41 C46 1.539(4) ?
C41 C42 1.536(4) ?
C41 P1 1.884(3) ?
C41 H41 0.9800 n
C42 C43 1.528(4) ?
C42 H42A 0.9700 n
C42 H42B 0.9700 n
C43 C44 1.520(5) ?
C43 H43A 0.9700 n
C43 H43B 0.9700 n
C44 C45 1.523(5) ?
C44 H44A 0.9700 n
C44 H44B 0.9700 n
C45 C46 1.537(4) ?
C45 H45A 0.9700 n
C45 H45B 0.9700 n
C46 H46A 0.9700 n
C46 H46B 0.9700 n
O1 Ru1 2.243(2) ?
P1 Ru1 2.2904(9) ?
Cl1 Ru1 2.3356(8) ?
Cl2 Ru1 2.3483(8) ?
